data_4328698
loop_
_publ_author_name
'Tapas Senapati'
'C\'eline Pichon'
'Rodica Ababei'
'Corine Mathoni\`ere'
'Rodolphe Cl\'erac'

_publ_contact_author
;
        Rodolphe Clerac
        Centre de Recherche Paul Pascal
    115 avenue du Dr Schweitzer
        33600 PESSAC
    FRANCE
;
_publ_contact_author_email clerac@crpp-bordeaux.cnrs.fr
_publ_contact_author_fax '(33)5 56 84 56 00'
_publ_contact_author_phone '(33)5 56 84 56 50'
_publ_section_title
;
 Cyanido-Bridged Fe(III)-Mn(III) Heterobimetallic Materials Built From
 Mn(III) Schiff Base Complexes and Di- or Tri-Cyanido Fe(III) Precursors
;
_journal_name_full 'Inorganic Chemistry'
_journal_page_first 3796
_journal_page_last 3812
_journal_paper_doi 10.1021/ic2027708
_journal_volume 51
_journal_year 2012
_chemical_formula_moiety 'C80 H68 Fe2 Mn2 N16 O8, 2(C H4 O)'
_chemical_formula_sum 'C82 H76 Fe2 Mn2 N16 O10'
_chemical_formula_weight 1667.17
_chemical_name_systematic
; 
 ? 
;
_space_group_IT_number 2
_symmetry_cell_setting triclinic
_symmetry_space_group_name_Hall '-P 1'
_symmetry_space_group_name_H-M 'P -1'
_atom_sites_solution_hydrogens geom
_atom_sites_solution_primary direct
_atom_sites_solution_secondary difmap
_audit_creation_method SHELXL-97
_cell_angle_alpha 91.54(3)
_cell_angle_beta 91.50(3)
_cell_angle_gamma 105.14(3)
_cell_formula_units_Z 4
_cell_length_a 17.205(3)
_cell_length_b 17.308(4)
_cell_length_c 25.966(5)
_cell_measurement_temperature 150(2)
_cell_volume 7457(3)
_computing_structure_refinement 'SHELXL-97 (Sheldrick, 1997)'
_computing_structure_solution 'SHELXS-97 (Sheldrick, 1990)'
_diffrn_ambient_temperature 150(2)
_diffrn_measured_fraction_theta_full 0.970
_diffrn_measured_fraction_theta_max 0.970
_diffrn_radiation_monochromator graphite
_diffrn_radiation_source 'fine-focus sealed tube'
_diffrn_radiation_type MoK\a
_diffrn_radiation_wavelength 0.71073
_diffrn_reflns_av_R_equivalents 0.0439
_diffrn_reflns_av_sigmaI/netI 0.0641
_diffrn_reflns_limit_h_max 20
_diffrn_reflns_limit_h_min -20
_diffrn_reflns_limit_k_max 20
_diffrn_reflns_limit_k_min -20
_diffrn_reflns_limit_l_max 31
_diffrn_reflns_limit_l_min -31
_diffrn_reflns_number 47311
_diffrn_reflns_theta_full 25.50
_diffrn_reflns_theta_max 25.50
_diffrn_reflns_theta_min 1.22
_exptl_absorpt_coefficient_mu 0.786
_exptl_absorpt_correction_T_max 0.8979
_exptl_absorpt_correction_T_min 0.8524
_exptl_absorpt_correction_type empirical
_exptl_absorpt_process_details sadabs
_exptl_crystal_colour brown
_exptl_crystal_density_diffrn 1.485
_exptl_crystal_description block
_exptl_crystal_F_000 3448
_exptl_crystal_size_max 0.21
_exptl_crystal_size_mid 0.18
_exptl_crystal_size_min 0.14
_refine_diff_density_max 1.132
_refine_diff_density_min -0.919
_refine_diff_density_rms 0.207
_refine_ls_extinction_method none
_refine_ls_goodness_of_fit_ref 1.268
_refine_ls_hydrogen_treatment constr
_refine_ls_matrix_type fullcycle
_refine_ls_number_parameters 2041
_refine_ls_number_reflns 26918
_refine_ls_number_restraints 0
_refine_ls_restrained_S_all 1.268
_refine_ls_R_factor_all 0.1166
_refine_ls_R_factor_gt 0.0896
_refine_ls_shift/su_max 0.011
_refine_ls_shift/su_mean 0.000
_refine_ls_structure_factor_coef Fsqd
_refine_ls_weighting_details 'calc w=1/[\s^2^(Fo^2^)+(0.0611P)^2^+59.4875P] where P=(Fo^2^+2Fc^2^)/3'
_refine_ls_weighting_scheme calc
_refine_ls_wR_factor_gt 0.2283
_refine_ls_wR_factor_ref 0.2506
_reflns_number_gt 20744
_reflns_number_total 26918
_reflns_threshold_expression >2sigma(I)
_cod_data_source_file ic2027708_si_007.cif
_cod_data_source_block Compound_7
_cod_database_code 4328698

loop_
_symmetry_equiv_pos_as_xyz
'x, y, z'
'-x, -y, -z'

loop_
_atom_site_label
_atom_site_type_symbol
_atom_site_fract_x
_atom_site_fract_y
_atom_site_fract_z
_atom_site_U_iso_or_equiv
_atom_site_adp_type
_atom_site_occupancy
_atom_site_symmetry_multiplicity
_atom_site_calc_flag
_atom_site_refinement_flags
Fe1 Fe 1.38423(6) 0.48866(6) 0.11150(4) 0.021 Uani 1 1 d .
Fe2 Fe 0.87390(6) -0.00107(6) 0.11184(4) 0.019 Uani 1 1 d .
Fe3 Fe 0.24788(6) -0.11807(6) 0.39111(4) 0.017 Uani 1 1 d .
Fe4 Fe 0.76398(6) 0.35974(6) 0.38636(4) 0.018 Uani 1 1 d .
Mn1 Mn 1.13866(6) 0.23294(6) 0.12151(4) 0.014 Uani 1 1 d .
Mn2 Mn 0.63483(6) -0.25916(6) 0.11916(4) 0.014 Uani 1 1 d .
Mn3 Mn 1.01435(6) 0.61230(6) 0.37999(4) 0.014 Uani 1 1 d .
Mn4 Mn 0.51200(6) 0.11337(6) 0.38022(4) 0.015 Uani 1 1 d .
O1 O 1.2593(4) 0.6487(4) 0.1377(3) 0.051 Uani 1 1 d .
O2 O 1.4682(3) 0.3737(4) 0.2232(2) 0.035 Uani 1 1 d .
O3 O 1.0684(3) 0.2686(3) 0.07621(17) 0.019 Uani 1 1 d .
O4 O 1.1967(3) 0.2039(3) 0.06695(17) 0.019 Uani 1 1 d .
O5 O 0.7642(4) 0.1751(4) 0.1326(3) 0.050 Uani 1 1 d .
O6 O 0.9240(4) -0.1340(4) 0.2256(2) 0.042 Uani 1 1 d .
O7 O 0.5634(3) -0.2203(3) 0.07639(18) 0.023 Uani 1 1 d .
O8 O 0.6937(3) -0.2844(3) 0.06388(18) 0.019 Uani 1 1 d .
O9 O 0.0761(4) -0.0018(4) 0.3756(3) 0.047 Uani 1 1 d .
O10 O 0.3514(4) -0.2019(3) 0.27355(19) 0.032 Uani 1 1 d .
O11 O 0.9631(3) 0.6742(3) 0.42217(18) 0.023 Uani 1 1 d .
O12 O 1.0475(3) 0.5613(3) 0.43634(17) 0.021 Uani 1 1 d .
O13 O 0.8994(3) 0.2967(4) 0.2776(2) 0.037 Uani 1 1 d .
O14 O 0.4841(3) 0.1873(3) 0.42628(18) 0.019 Uani 1 1 d .
O15 O 0.5356(3) 0.0498(3) 0.43357(18) 0.018 Uani 1 1 d .
O16 O 0.6010(4) 0.4820(4) 0.3568(2) 0.042 Uani 1 1 d .
O17 O 0.5999(5) 0.1303(5) 0.1064(4) 0.078 Uani 1 1 d .
H17 H 0.6468 0.1482 0.1167 0.117 Uiso 1 1 calc R
O18 O 0.1293(5) 0.1615(4) 0.3972(3) 0.066 Uani 1 1 d .
H18 H 0.0973 0.1374 0.4178 0.099 Uiso 1 1 calc R
O19 O 0.1042(6) 0.6398(5) 0.0971(4) 0.079 Uani 1 1 d .
H19 H 0.1063 0.6461 0.1285 0.119 Uiso 1 1 calc R
O20 O 0.6110(6) 0.6386(5) 0.3958(4) 0.085 Uani 1 1 d .
H20 H 0.6020 0.5955 0.3798 0.127 Uiso 1 1 calc R
N1 N 1.2215(4) 0.3589(4) 0.1190(2) 0.023 Uani 1 1 d .
N2 N 1.0497(4) 0.1070(4) 0.1120(2) 0.028 Uani 1 1 d .
N3 N 0.7137(4) -0.1321(4) 0.1170(2) 0.025 Uani 1 1 d .
N4 N 0.5492(4) -0.3848(4) 0.1037(2) 0.028 Uani 1 1 d .
N5 N 1.4293(3) 0.3985(3) 0.0901(2) 0.021 Uani 1 1 d .
N6 N 1.4148(4) 0.4625(3) 0.1784(2) 0.024 Uani 1 1 d .
N7 N 1.3429(4) 0.5645(4) 0.1472(2) 0.025 Uani 1 1 d .
N8 N 1.3485(4) 0.5391(3) 0.0498(2) 0.024 Uani 1 1 d .
N9 N 1.0868(3) 0.2599(3) 0.1847(2) 0.016 Uani 1 1 d .
N10 N 1.2020(3) 0.1927(4) 0.1750(2) 0.020 Uani 1 1 d .
N11 N 0.9142(3) -0.0951(3) 0.0926(2) 0.020 Uani 1 1 d .
N12 N 0.8908(4) -0.0322(4) 0.1796(2) 0.022 Uani 1 1 d .
N13 N 0.8323(4) 0.0773(4) 0.1458(2) 0.025 Uani 1 1 d .
N14 N 0.8493(4) 0.0537(4) 0.0492(2) 0.024 Uani 1 1 d .
N15 N 0.5827(3) -0.2355(3) 0.1833(2) 0.017 Uani 1 1 d .
N16 N 0.6944(3) -0.3084(3) 0.1706(2) 0.018 Uani 1 1 d .
N17 N 0.1993(4) -0.0901(3) 0.4556(2) 0.024 Uani 1 1 d .
N18 N 0.1677(3) -0.0767(3) 0.3593(2) 0.023 Uani 1 1 d .
N19 N 0.2707(3) -0.1417(3) 0.3226(2) 0.020 Uani 1 1 d .
N20 N 0.3413(3) -0.1626(3) 0.4078(2) 0.018 Uani 1 1 d .
N21 N 1.1308(4) 0.7122(4) 0.3957(2) 0.030 Uani 1 1 d .
N22 N 0.9845(4) 0.6595(3) 0.3152(2) 0.020 Uani 1 1 d .
N23 N 1.0703(4) 0.5590(4) 0.3293(2) 0.022 Uani 1 1 d .
N24 N 0.8963(4) 0.5187(4) 0.3800(2) 0.030 Uani 1 1 d .
N25 N 0.7083(3) 0.3926(3) 0.4464(2) 0.021 Uani 1 1 d .
N26 N 0.6901(3) 0.4024(3) 0.3491(2) 0.021 Uani 1 1 d .
N27 N 0.7967(3) 0.3351(3) 0.3204(2) 0.019 Uani 1 1 d .
N28 N 0.8553(3) 0.3169(3) 0.4094(2) 0.020 Uani 1 1 d .
N29 N 0.6446(4) 0.1905(4) 0.3900(2) 0.025 Uani 1 1 d .
N30 N 0.4917(3) 0.1711(3) 0.3181(2) 0.016 Uani 1 1 d .
N32 N 0.5455(3) 0.0461(3) 0.3266(2) 0.017 Uani 1 1 d .
N33 N 0.3803(4) 0.0415(4) 0.3835(2) 0.022 Uani 1 1 d .
C1 C 1.4286(4) 0.3626(4) 0.0438(3) 0.024 Uani 1 1 d .
H1 H 1.4053 0.3819 0.0159 0.029 Uiso 1 1 calc R
C2 C 1.4608(5) 0.2979(5) 0.0355(3) 0.030 Uani 1 1 d .
H2 H 1.4581 0.2737 0.0028 0.036 Uiso 1 1 calc R
C3 C 1.4970(5) 0.2701(5) 0.0767(3) 0.033 Uani 1 1 d .
H3 H 1.5214 0.2286 0.0717 0.039 Uiso 1 1 calc R
C4 C 1.4968(5) 0.3043(5) 0.1251(3) 0.029 Uani 1 1 d .
H4 H 1.5203 0.2858 0.1532 0.035 Uiso 1 1 calc R
C5 C 1.4607(4) 0.3675(4) 0.1313(3) 0.023 Uani 1 1 d .
C6 C 1.4490(4) 0.4013(4) 0.1830(3) 0.025 Uani 1 1 d .
C7 C 1.3925(5) 0.5065(4) 0.2184(3) 0.027 Uani 1 1 d .
C8 C 1.4091(6) 0.5005(5) 0.2714(3) 0.037 Uani 1 1 d .
H8 H 1.4363 0.4639 0.2828 0.045 Uiso 1 1 calc R
C9 C 1.3841(6) 0.5501(6) 0.3061(3) 0.044 Uani 1 1 d .
H9 H 1.3961 0.5477 0.3410 0.053 Uiso 1 1 calc R
C10 C 1.3419(6) 0.6025(5) 0.2901(3) 0.041 Uani 1 1 d .
H10 H 1.3237 0.6331 0.3147 0.049 Uiso 1 1 calc R
C11 C 1.3252(5) 0.6118(5) 0.2374(3) 0.037 Uani 1 1 d .
H11 H 1.2984 0.6491 0.2268 0.044 Uiso 1 1 calc R
C12 C 1.3512(5) 0.5619(5) 0.2016(3) 0.030 Uani 1 1 d .
C13 C 1.3010(5) 0.6058(5) 0.1213(3) 0.034 Uani 1 1 d .
C14 C 1.3091(5) 0.5939(4) 0.0637(3) 0.029 Uani 1 1 d .
C15 C 1.2834(5) 0.6408(5) 0.0283(4) 0.039 Uani 1 1 d .
H15 H 1.2569 0.6786 0.0389 0.047 Uiso 1 1 calc R
C16 C 1.2978(5) 0.6305(5) -0.0238(3) 0.038 Uani 1 1 d .
H16 H 1.2810 0.6613 -0.0484 0.046 Uiso 1 1 calc R
C17 C 1.3371(5) 0.5745(5) -0.0379(3) 0.032 Uani 1 1 d .
H17A H 1.3476 0.5666 -0.0724 0.038 Uiso 1 1 calc R
C18 C 1.3609(5) 0.5298(5) -0.0002(3) 0.030 Uani 1 1 d .
H18A H 1.3868 0.4913 -0.0102 0.036 Uiso 1 1 calc R
C19 C 1.2802(4) 0.4084(4) 0.1133(3) 0.021 Uani 1 1 d .
C20 C 1.4890(5) 0.5645(4) 0.1040(3) 0.025 Uani 1 1 d .
C21 C 1.2446(4) 0.1554(4) 0.0676(3) 0.016 Uani 1 1 d .
C22 C 1.2782(4) 0.1393(4) 0.0217(3) 0.021 Uani 1 1 d .
H22 H 1.2663 0.1629 -0.0082 0.025 Uiso 1 1 calc R
C23 C 1.3291(5) 0.0890(4) 0.0195(3) 0.027 Uani 1 1 d .
H23 H 1.3499 0.0785 -0.0119 0.032 Uiso 1 1 calc R
C24 C 1.3491(5) 0.0541(5) 0.0638(3) 0.034 Uani 1 1 d .
H24 H 1.3833 0.0205 0.0623 0.041 Uiso 1 1 calc R
C25 C 1.3179(5) 0.0698(5) 0.1097(3) 0.030 Uani 1 1 d .
H25 H 1.3309 0.0459 0.1392 0.037 Uiso 1 1 calc R
C26 C 1.2667(4) 0.1209(4) 0.1135(3) 0.023 Uani 1 1 d .
C27 C 1.2458(4) 0.1445(4) 0.1639(3) 0.024 Uani 1 1 d .
H27 H 1.2662 0.1223 0.1917 0.029 Uiso 1 1 calc R
C28 C 1.1980(4) 0.2234(4) 0.2292(3) 0.022 Uani 1 1 d .
C29 C 1.2196(5) 0.1677(5) 0.2691(3) 0.027 Uani 1 1 d .
H29A H 1.1874 0.1140 0.2621 0.040 Uiso 1 1 calc R
H29B H 1.2094 0.1853 0.3030 0.040 Uiso 1 1 calc R
H29C H 1.2756 0.1691 0.2670 0.040 Uiso 1 1 calc R
C30 C 1.1078(5) 0.2910(5) 0.2792(3) 0.030 Uani 1 1 d .
H30A H 1.1380 0.3437 0.2705 0.045 Uiso 1 1 calc R
H30B H 1.1304 0.2758 0.3103 0.045 Uiso 1 1 calc R
H30C H 1.0527 0.2911 0.2843 0.045 Uiso 1 1 calc R
C31 C 1.1113(4) 0.2309(4) 0.2349(3) 0.021 Uani 1 1 d .
C32 C 1.0509(4) 0.1509(5) 0.2442(3) 0.029 Uani 1 1 d .
H32A H 0.9971 0.1566 0.2401 0.043 Uiso 1 1 calc R
H32B H 1.0591 0.1347 0.2786 0.043 Uiso 1 1 calc R
H32C H 1.0586 0.1110 0.2198 0.043 Uiso 1 1 calc R
C33 C 1.0275(4) 0.2943(4) 0.1830(3) 0.021 Uani 1 1 d .
H33 H 1.0049 0.3018 0.2143 0.026 Uiso 1 1 calc R
C34 C 0.9939(4) 0.3213(4) 0.1385(3) 0.021 Uani 1 1 d .
C35 C 0.9336(5) 0.3625(5) 0.1470(3) 0.030 Uani 1 1 d .
H35 H 0.9197 0.3713 0.1806 0.036 Uiso 1 1 calc R
C36 C 0.8954(5) 0.3895(5) 0.1073(3) 0.035 Uani 1 1 d .
H36 H 0.8559 0.4161 0.1137 0.042 Uiso 1 1 calc R
C37 C 0.9169(5) 0.3764(5) 0.0569(3) 0.029 Uani 1 1 d .
H37 H 0.8913 0.3946 0.0296 0.034 Uiso 1 1 calc R
C38 C 0.9753(4) 0.3369(4) 0.0467(3) 0.022 Uani 1 1 d .
H38 H 0.9888 0.3294 0.0128 0.027 Uiso 1 1 calc R
C39 C 1.0149(4) 0.3077(4) 0.0874(3) 0.019 Uani 1 1 d .
C40 C 0.9856(4) 0.0668(4) 0.1096(3) 0.021 Uani 1 1 d .
C41 C 0.8654(5) 0.0426(5) -0.0007(3) 0.028 Uani 1 1 d .
H41 H 0.8868 0.0002 -0.0095 0.034 Uiso 1 1 calc R
C42 C 0.8516(5) 0.0912(5) -0.0390(3) 0.037 Uani 1 1 d .
H42 H 0.8627 0.0814 -0.0731 0.045 Uiso 1 1 calc R
C43 C 0.8201(6) 0.1561(6) -0.0254(4) 0.045 Uani 1 1 d .
H43 H 0.8117 0.1913 -0.0500 0.054 Uiso 1 1 calc R
C44 C 0.8024(6) 0.1657(6) 0.0250(4) 0.046 Uani 1 1 d .
H44 H 0.7795 0.2068 0.0345 0.055 Uiso 1 1 calc R
C45 C 0.8178(5) 0.1157(4) 0.0615(3) 0.029 Uani 1 1 d .
C46 C 0.8021(5) 0.1270(5) 0.1174(3) 0.032 Uani 1 1 d .
C47 C 0.8298(5) 0.0715(4) 0.1995(3) 0.028 Uani 1 1 d .
C48 C 0.7978(5) 0.1180(5) 0.2337(3) 0.036 Uani 1 1 d .
H48 H 0.7748 0.1573 0.2214 0.043 Uiso 1 1 calc R
C49 C 0.8005(6) 0.1051(5) 0.2862(4) 0.043 Uani 1 1 d .
H49 H 0.7789 0.1355 0.3091 0.052 Uiso 1 1 calc R
C50 C 0.8349(6) 0.0477(5) 0.3043(3) 0.042 Uani 1 1 d .
H50 H 0.8368 0.0400 0.3395 0.050 Uiso 1 1 calc R
C51 C 0.8669(5) 0.0009(5) 0.2710(3) 0.034 Uani 1 1 d .
H51 H 0.8906 -0.0373 0.2841 0.041 Uiso 1 1 calc R
C52 C 0.8635(4) 0.0112(4) 0.2183(3) 0.027 Uani 1 1 d .
C53 C 0.9172(5) -0.0981(5) 0.1854(3) 0.030 Uani 1 1 d .
C54 C 0.9351(4) -0.1307(4) 0.1342(3) 0.023 Uani 1 1 d .
C55 C 0.9686(5) -0.1952(5) 0.1305(3) 0.027 Uani 1 1 d .
H55 H 0.9848 -0.2164 0.1602 0.033 Uiso 1 1 calc R
C56 C 0.9777(5) -0.2278(5) 0.0829(3) 0.030 Uani 1 1 d .
H56 H 1.0005 -0.2708 0.0794 0.036 Uiso 1 1 calc R
C57 C 0.9514(5) -0.1935(5) 0.0402(3) 0.030 Uani 1 1 d .
H57 H 0.9540 -0.2153 0.0074 0.036 Uiso 1 1 calc R
C58 C 0.9217(5) -0.1283(4) 0.0460(3) 0.026 Uani 1 1 d .
H58 H 0.9060 -0.1058 0.0167 0.031 Uiso 1 1 calc R
C59 C 0.7677(4) -0.0793(4) 0.1105(3) 0.021 Uani 1 1 d .
C60 C 0.7444(4) -0.3296(4) 0.0626(3) 0.019 Uani 1 1 d .
C61 C 0.7751(4) -0.3465(4) 0.0149(3) 0.020 Uani 1 1 d .
H61 H 0.7594 -0.3251 -0.0149 0.024 Uiso 1 1 calc R
C62 C 0.8273(4) -0.3934(4) 0.0118(3) 0.022 Uani 1 1 d .
H62 H 0.8470 -0.4031 -0.0200 0.026 Uiso 1 1 calc R
C63 C 0.8518(5) -0.4272(4) 0.0552(3) 0.028 Uani 1 1 d .
H63 H 0.8869 -0.4597 0.0523 0.033 Uiso 1 1 calc R
C64 C 0.8237(5) -0.4119(4) 0.1023(3) 0.026 Uani 1 1 d .
H64 H 0.8407 -0.4336 0.1315 0.031 Uiso 1 1 calc R
C65 C 0.7689(4) -0.3633(4) 0.1072(3) 0.019 Uani 1 1 d .
C66 C 0.7429(4) -0.3513(4) 0.1576(3) 0.023 Uani 1 1 d .
H66 H 0.7627 -0.3768 0.1840 0.027 Uiso 1 1 calc R
C67 C 0.7339(5) -0.3100(6) 0.2640(3) 0.036 Uani 1 1 d .
H67A H 0.7455 -0.3614 0.2633 0.054 Uiso 1 1 calc R
H67B H 0.7182 -0.2983 0.2979 0.054 Uiso 1 1 calc R
H67C H 0.7810 -0.2696 0.2552 0.054 Uiso 1 1 calc R
C68 C 0.6654(5) -0.3113(5) 0.2252(3) 0.028 Uani 1 1 d .
C69 C 0.5988(5) -0.3898(5) 0.2294(3) 0.035 Uani 1 1 d .
H69A H 0.5497 -0.3840 0.2136 0.053 Uiso 1 1 calc R
H69B H 0.5905 -0.4016 0.2650 0.053 Uiso 1 1 calc R
H69C H 0.6147 -0.4327 0.2121 0.053 Uiso 1 1 calc R
C70 C 0.6297(5) -0.2396(5) 0.2326(3) 0.025 Uani 1 1 d .
C71 C 0.6988(5) -0.1616(5) 0.2383(3) 0.034 Uani 1 1 d .
H71A H 0.7369 -0.1614 0.2119 0.051 Uiso 1 1 calc R
H71B H 0.7252 -0.1588 0.2716 0.051 Uiso 1 1 calc R
H71C H 0.6770 -0.1162 0.2348 0.051 Uiso 1 1 calc R
C72 C 0.5799(5) -0.2453(5) 0.2801(3) 0.028 Uani 1 1 d .
H72A H 0.5632 -0.1969 0.2849 0.042 Uiso 1 1 calc R
H72B H 0.6115 -0.2527 0.3096 0.042 Uiso 1 1 calc R
H72C H 0.5332 -0.2900 0.2758 0.042 Uiso 1 1 calc R
C73 C 0.5164(4) -0.2152(4) 0.1839(3) 0.022 Uani 1 1 d .
H73 H 0.4944 -0.2121 0.2160 0.026 Uiso 1 1 calc R
C74 C 0.4720(4) -0.1964(4) 0.1398(3) 0.022 Uani 1 1 d .
C75 C 0.4020(5) -0.1718(5) 0.1495(3) 0.036 Uani 1 1 d .
H75 H 0.3839 -0.1726 0.1830 0.043 Uiso 1 1 calc R
C76 C 0.3602(5) -0.1467(6) 0.1110(3) 0.041 Uani 1 1 d .
H76 H 0.3143 -0.1299 0.1180 0.049 Uiso 1 1 calc R
C77 C 0.3873(5) -0.1465(5) 0.0606(3) 0.034 Uani 1 1 d .
H77 H 0.3588 -0.1298 0.0340 0.041 Uiso 1 1 calc R
C78 C 0.4548(5) -0.1702(5) 0.0497(3) 0.027 Uani 1 1 d .
H78 H 0.4717 -0.1694 0.0160 0.033 Uiso 1 1 calc R
C79 C 0.4991(4) -0.1961(4) 0.0890(3) 0.020 Uani 1 1 d .
C80 C 0.2137(5) -0.1057(4) 0.5046(3) 0.028 Uani 1 1 d .
H80 H 0.2556 -0.1287 0.5121 0.033 Uiso 1 1 calc R
C81 C 0.1679(5) -0.0887(5) 0.5448(3) 0.037 Uani 1 1 d .
H81 H 0.1780 -0.1015 0.5785 0.044 Uiso 1 1 calc R
C82 C 0.1064(6) -0.0518(6) 0.5334(4) 0.049 Uani 1 1 d .
H82 H 0.0748 -0.0398 0.5594 0.059 Uiso 1 1 calc R
C83 C 0.0935(6) -0.0337(6) 0.4833(4) 0.045 Uani 1 1 d .
H83 H 0.0538 -0.0080 0.4751 0.054 Uiso 1 1 calc R
C84 C 0.1404(5) -0.0540(5) 0.4448(3) 0.032 Uani 1 1 d .
C85 C 0.1235(5) -0.0409(5) 0.3889(3) 0.032 Uani 1 1 d .
C86 C 0.1675(5) -0.0794(4) 0.3053(3) 0.028 Uani 1 1 d .
C87 C 0.1160(5) -0.0510(5) 0.2723(3) 0.035 Uani 1 1 d .
H87 H 0.0772 -0.0281 0.2857 0.042 Uiso 1 1 calc R
C88 C 0.1240(6) -0.0578(6) 0.2190(4) 0.044 Uani 1 1 d .
H88 H 0.0915 -0.0377 0.1967 0.053 Uiso 1 1 calc R
C89 C 0.1799(6) -0.0943(6) 0.1992(4) 0.048 Uani 1 1 d .
H89 H 0.1840 -0.0991 0.1637 0.057 Uiso 1 1 calc R
C91 C 0.2243(4) -0.1170(4) 0.2845(3) 0.024 Uani 1 1 d .
C92 C 0.3294(4) -0.1793(4) 0.3146(3) 0.023 Uani 1 1 d .
C93 C 0.3684(4) -0.1908(4) 0.3648(3) 0.020 Uani 1 1 d .
C94 C 0.4322(4) -0.2249(4) 0.3670(3) 0.025 Uani 1 1 d .
H94 H 0.4492 -0.2450 0.3369 0.030 Uiso 1 1 calc R
C95 C 0.4714(5) -0.2296(5) 0.4142(3) 0.028 Uani 1 1 d .
H95 H 0.5138 -0.2537 0.4163 0.034 Uiso 1 1 calc R
C96 C 0.4451(5) -0.1971(4) 0.4578(3) 0.026 Uani 1 1 d .
H96 H 0.4708 -0.1971 0.4897 0.031 Uiso 1 1 calc R
C97 C 0.3802(4) -0.1648(4) 0.4527(3) 0.020 Uani 1 1 d .
H97 H 0.3625 -0.1435 0.4821 0.024 Uiso 1 1 calc R
C98 C 0.3284(4) -0.0139(4) 0.3898(3) 0.019 Uani 1 1 d .
C102 C 0.8776(5) 0.8417(5) 0.4376(3) 0.031 Uani 1 1 d .
H102 H 0.8591 0.8686 0.4641 0.037 Uiso 1 1 calc R
C103 C 0.8751(6) 0.8676(5) 0.3869(3) 0.042 Uani 1 1 d .
H103 H 0.8546 0.9109 0.3798 0.050 Uiso 1 1 calc R
C104 C 0.9030(6) 0.8283(5) 0.3484(3) 0.038 Uani 1 1 d .
H104 H 0.9019 0.8456 0.3148 0.045 Uiso 1 1 calc R
C105 C 0.9337(4) 0.7619(4) 0.3584(3) 0.022 Uani 1 1 d .
C106 C 0.9565(4) 0.7215(4) 0.3149(3) 0.023 Uani 1 1 d .
H106 H 0.9504 0.7424 0.2828 0.028 Uiso 1 1 calc R
C107 C 0.9964(6) 0.6163(5) 0.2665(3) 0.035 Uani 1 1 d .
C108 C 0.9947(6) 0.6639(5) 0.2194(3) 0.034 Uani 1 1 d .
H10A H 0.9420 0.6722 0.2144 0.052 Uiso 1 1 calc R
H10B H 1.0072 0.6353 0.1899 0.052 Uiso 1 1 calc R
H10C H 1.0338 0.7148 0.2238 0.052 Uiso 1 1 calc R
C109 C 0.9228(6) 0.5394(5) 0.2593(4) 0.043 Uani 1 1 d .
H10D H 0.8769 0.5490 0.2760 0.064 Uiso 1 1 calc R
H10E H 0.9368 0.4945 0.2743 0.064 Uiso 1 1 calc R
H10F H 0.9100 0.5281 0.2232 0.064 Uiso 1 1 calc R
C110 C 1.0731(6) 0.5885(5) 0.2748(3) 0.037 Uani 1 1 d .
C111 C 1.1463(5) 0.6654(6) 0.2729(3) 0.040 Uani 1 1 d .
H11A H 1.1339 0.7091 0.2915 0.061 Uiso 1 1 calc R
H11B H 1.1561 0.6793 0.2377 0.061 Uiso 1 1 calc R
H11C H 1.1935 0.6545 0.2883 0.061 Uiso 1 1 calc R
C112 C 1.0848(5) 0.5267(5) 0.2357(3) 0.032 Uani 1 1 d .
H11D H 1.1389 0.5215 0.2391 0.048 Uiso 1 1 calc R
H11E H 1.0756 0.5433 0.2016 0.048 Uiso 1 1 calc R
H11F H 1.0475 0.4761 0.2415 0.048 Uiso 1 1 calc R
C113 C 1.1144(5) 0.5128(4) 0.3419(3) 0.025 Uani 1 1 d .
H113 H 1.1415 0.4951 0.3153 0.030 Uiso 1 1 calc R
C114 C 1.1268(4) 0.4848(4) 0.3927(3) 0.020 Uani 1 1 d .
C115 C 1.1760(5) 0.4316(5) 0.3976(3) 0.027 Uani 1 1 d .
H115 H 1.2004 0.4167 0.3687 0.033 Uiso 1 1 calc R
C116 C 1.1881(5) 0.4021(5) 0.4441(3) 0.032 Uani 1 1 d .
H116 H 1.2202 0.3666 0.4467 0.038 Uiso 1 1 calc R
C117 C 1.1533(4) 0.4239(4) 0.4881(3) 0.025 Uani 1 1 d .
H117 H 1.1624 0.4031 0.5197 0.030 Uiso 1 1 calc R
C118 C 1.1053(4) 0.4765(4) 0.4848(3) 0.021 Uani 1 1 d .
H118 H 1.0813 0.4901 0.5141 0.025 Uiso 1 1 calc R
C119 C 1.0921(4) 0.5098(4) 0.4373(3) 0.018 Uani 1 1 d .
C120 C 0.8444(5) 0.4628(4) 0.3864(3) 0.025 Uani 1 1 d .
C121 C 0.7146(5) 0.3786(4) 0.4971(3) 0.024 Uani 1 1 d .
H121 H 0.7526 0.3525 0.5080 0.029 Uiso 1 1 calc R
C122 C 0.6673(5) 0.4014(5) 0.5330(3) 0.030 Uani 1 1 d .
H122 H 0.6738 0.3910 0.5676 0.036 Uiso 1 1 calc R
C123 C 0.6105(5) 0.4394(5) 0.5180(3) 0.036 Uani 1 1 d .
H123 H 0.5777 0.4547 0.5420 0.044 Uiso 1 1 calc R
C124 C 0.6031(5) 0.4546(5) 0.4665(3) 0.036 Uani 1 1 d .
H124 H 0.5653 0.4808 0.4553 0.043 Uiso 1 1 calc R
C125 C 0.6519(5) 0.4307(4) 0.4318(3) 0.026 Uani 1 1 d .
C126 C 0.6434(5) 0.4421(4) 0.3754(3) 0.028 Uani 1 1 d .
C127 C 0.6977(5) 0.3994(4) 0.2948(3) 0.026 Uani 1 1 d .
C128 C 0.6531(5) 0.4279(5) 0.2590(3) 0.032 Uani 1 1 d .
H128 H 0.6156 0.4548 0.2693 0.038 Uiso 1 1 calc R
C129 C 0.6651(6) 0.4157(5) 0.2062(3) 0.040 Uani 1 1 d .
H129 H 0.6362 0.4357 0.1815 0.048 Uiso 1 1 calc R
C130 C 0.7200(5) 0.3737(5) 0.1908(3) 0.035 Uani 1 1 d .
H130 H 0.7260 0.3642 0.1559 0.042 Uiso 1 1 calc R
C131 C 0.7655(5) 0.3464(5) 0.2271(3) 0.028 Uani 1 1 d .
H131 H 0.8026 0.3190 0.2166 0.034 Uiso 1 1 calc R
C132 C 0.7561(4) 0.3595(4) 0.2790(3) 0.024 Uani 1 1 d .
C133 C 0.8625(5) 0.3068(4) 0.3167(3) 0.026 Uani 1 1 d .
C134 C 0.8912(4) 0.2908(4) 0.3693(3) 0.023 Uani 1 1 d .
C135 C 0.9550(5) 0.2559(5) 0.3763(3) 0.027 Uani 1 1 d .
H135 H 0.9763 0.2349 0.3483 0.033 Uiso 1 1 calc R
C136 C 0.9858(5) 0.2531(5) 0.4253(3) 0.032 Uani 1 1 d .
H136 H 1.0293 0.2314 0.4307 0.038 Uiso 1 1 calc R
C137 C 0.9521(5) 0.2825(5) 0.4664(3) 0.033 Uani 1 1 d .
H137 H 0.9726 0.2813 0.4998 0.039 Uiso 1 1 calc R
C138 C 0.8870(5) 0.3141(5) 0.4572(3) 0.027 Uani 1 1 d .
H138 H 0.8644 0.3340 0.4850 0.032 Uiso 1 1 calc R
C139 C 0.6900(4) 0.2529(4) 0.3908(3) 0.020 Uani 1 1 d .
C140 C 0.4508(4) 0.2456(4) 0.4156(3) 0.017 Uani 1 1 d .
C141 C 0.4232(5) 0.2860(4) 0.4566(3) 0.025 Uani 1 1 d .
H141 H 0.4273 0.2695 0.4901 0.030 Uiso 1 1 calc R
C142 C 0.3905(5) 0.3491(5) 0.4479(3) 0.034 Uani 1 1 d .
H142 H 0.3735 0.3749 0.4756 0.040 Uiso 1 1 calc R
C143 C 0.3826(5) 0.3746(5) 0.3982(3) 0.037 Uani 1 1 d .
H143 H 0.3599 0.4170 0.3924 0.044 Uiso 1 1 calc R
C144 C 0.4087(5) 0.3365(5) 0.3579(3) 0.035 Uani 1 1 d .
H144 H 0.4038 0.3538 0.3247 0.042 Uiso 1 1 calc R
C145 C 0.4427(4) 0.2718(4) 0.3653(3) 0.022 Uani 1 1 d .
C146 C 0.4664(4) 0.2353(4) 0.3201(3) 0.023 Uani 1 1 d .
H146 H 0.4633 0.2603 0.2891 0.028 Uiso 1 1 calc R
C147 C 0.5168(4) 0.1438(4) 0.2667(3) 0.022 Uani 1 1 d .
C148 C 0.4625(5) 0.1556(5) 0.2227(3) 0.033 Uani 1 1 d .
H14A H 0.4074 0.1307 0.2301 0.049 Uiso 1 1 calc R
H14B H 0.4763 0.1318 0.1916 0.049 Uiso 1 1 calc R
H14C H 0.4692 0.2119 0.2184 0.049 Uiso 1 1 calc R
C149 C 0.5166(4) 0.0540(4) 0.2716(3) 0.022 Uani 1 1 d .
C150 C 0.5665(5) 0.0268(5) 0.2307(3) 0.027 Uani 1 1 d .
H15A H 0.6224 0.0535 0.2369 0.041 Uiso 1 1 calc R
H15B H 0.5494 0.0397 0.1972 0.041 Uiso 1 1 calc R
H15C H 0.5590 -0.0300 0.2320 0.041 Uiso 1 1 calc R
C151 C 0.4300(5) -0.0009(5) 0.2663(3) 0.033 Uani 1 1 d .
H15D H 0.4307 -0.0550 0.2731 0.050 Uiso 1 1 calc R
H15E H 0.4088 0.0013 0.2320 0.050 Uiso 1 1 calc R
H15F H 0.3967 0.0168 0.2906 0.050 Uiso 1 1 calc R
C152 C 0.6028(4) -0.0308(4) 0.4790(3) 0.021 Uani 1 1 d .
H152 H 0.5827 -0.0163 0.5096 0.025 Uiso 1 1 calc R
C153 C 0.6504(4) -0.0820(4) 0.4799(3) 0.025 Uani 1 1 d .
H153 H 0.6619 -0.1021 0.5112 0.030 Uiso 1 1 calc R
C154 C 0.6827(5) -0.1054(4) 0.4350(3) 0.028 Uani 1 1 d .
H154 H 0.7160 -0.1399 0.4363 0.034 Uiso 1 1 calc R
C155 C 0.6639(5) -0.0759(4) 0.3888(3) 0.027 Uani 1 1 d .
H155 H 0.6845 -0.0915 0.3586 0.032 Uiso 1 1 calc R
C156 C 0.6141(4) -0.0227(4) 0.3860(3) 0.020 Uani 1 1 d .
C157 C 0.5910(5) -0.0013(4) 0.3363(3) 0.023 Uani 1 1 d .
H157 H 0.6105 -0.0235 0.3080 0.027 Uiso 1 1 calc R
C158 C 0.2293(5) -0.1234(5) 0.2312(3) 0.034 Uani 1 1 d .
H158 H 0.2665 -0.1478 0.2172 0.041 Uiso 1 1 calc R
C159 C 0.5832(4) 0.0010(4) 0.4324(3) 0.017 Uani 1 1 d .
C160 C 1.2602(5) 0.3051(5) 0.2344(3) 0.032 Uani 1 1 d .
H16A H 1.3118 0.2995 0.2243 0.048 Uiso 1 1 calc R
H16B H 1.2640 0.3247 0.2696 0.048 Uiso 1 1 calc R
H16C H 1.2437 0.3423 0.2125 0.048 Uiso 1 1 calc R
C161 C 0.6044(5) 0.1961(4) 0.2583(3) 0.029 Uani 1 1 d .
H16D H 0.6232 0.1797 0.2263 0.044 Uiso 1 1 calc R
H16E H 0.6394 0.1892 0.2862 0.044 Uiso 1 1 calc R
H16F H 0.6042 0.2514 0.2571 0.044 Uiso 1 1 calc R
C162 C 0.5894(7) 0.0523(7) 0.0853(4) 0.063 Uani 1 1 d .
H16G H 0.5991 0.0549 0.0491 0.095 Uiso 1 1 calc R
H16H H 0.5353 0.0214 0.0905 0.095 Uiso 1 1 calc R
H16I H 0.6266 0.0276 0.1021 0.095 Uiso 1 1 calc R
C163 C 0.2092(6) 0.1700(7) 0.4164(4) 0.054 Uani 1 1 d .
H16J H 0.2405 0.2241 0.4125 0.080 Uiso 1 1 calc R
H16K H 0.2329 0.1340 0.3976 0.080 Uiso 1 1 calc R
H16L H 0.2082 0.1576 0.4523 0.080 Uiso 1 1 calc R
C164 C 0.0790(7) 0.5579(8) 0.0839(4) 0.072 Uani 1 1 d .
H16M H 0.0936 0.5280 0.1114 0.109 Uiso 1 1 calc R
H16N H 0.1045 0.5473 0.0530 0.109 Uiso 1 1 calc R
H16O H 0.0216 0.5423 0.0782 0.109 Uiso 1 1 calc R
C165 C 0.6924(8) 0.6625(7) 0.4123(5) 0.075 Uani 1 1 d .
H16P H 0.7243 0.6887 0.3848 0.113 Uiso 1 1 calc R
H16Q H 0.7100 0.6163 0.4216 0.113 Uiso 1 1 calc R
H16R H 0.6987 0.6988 0.4416 0.113 Uiso 1 1 calc R
C166 C 1.1760(4) 0.7740(4) 0.3968(3) 0.022 Uani 1 1 d .
C100 C 0.9356(4) 0.7355(4) 0.4099(3) 0.018 Uani 1 1 d .
C101 C 0.9073(4) 0.7770(4) 0.4487(3) 0.024 Uani 1 1 d .
H101 H 0.9083 0.7609 0.4826 0.029 Uiso 1 1 calc R

loop_
_atom_site_aniso_label
_atom_site_aniso_U_11
_atom_site_aniso_U_22
_atom_site_aniso_U_33
_atom_site_aniso_U_23
_atom_site_aniso_U_13
_atom_site_aniso_U_12
Fe1 0.023 0.017 0.017 -0.002 0.003 -0.004
Fe2 0.021 0.016 0.018 -0.001 0.002 -0.002
Fe3 0.015 0.017 0.017 -0.001 0.002 0.000
Fe4 0.016 0.019 0.016 0.001 0.000 -0.001
Mn1 0.014 0.016 0.013 -0.001 0.002 0.005
Mn2 0.014 0.016 0.012 0.000 0.001 0.004
Mn3 0.017 0.012 0.014 0.000 0.001 0.004
Mn4 0.018 0.013 0.012 0.001 0.001 0.003
O1 0.051 0.051 0.054 -0.022 0.007 0.023
O2 0.029 0.057 0.018 0.008 -0.002 0.010
O3 0.018 0.027 0.015 0.003 0.002 0.011
O4 0.025 0.021 0.015 0.000 0.003 0.012
O5 0.059 0.043 0.056 -0.018 -0.008 0.031
O6 0.060 0.053 0.021 0.010 0.006 0.029
O7 0.021 0.033 0.021 0.000 0.003 0.018
O8 0.019 0.024 0.019 0.001 0.005 0.013
O9 0.041 0.045 0.061 -0.017 -0.017 0.025
O10 0.049 0.034 0.013 -0.003 0.004 0.014
O11 0.035 0.024 0.016 0.003 0.006 0.019
O12 0.031 0.023 0.015 0.005 0.003 0.015
O13 0.035 0.058 0.023 0.000 0.006 0.022
O14 0.022 0.017 0.018 0.001 -0.001 0.008
O15 0.020 0.017 0.020 0.002 0.004 0.011
O16 0.060 0.038 0.036 -0.003 -0.015 0.030
O17 0.064 0.073 0.111 -0.008 -0.004 0.045
O18 0.059 0.044 0.105 0.001 0.001 0.031
O19 0.080 0.089 0.087 -0.007 -0.008 0.058
O20 0.101 0.062 0.106 -0.019 -0.030 0.054
N1 0.026 0.024 0.017 0.001 0.005 0.001
N2 0.030 0.025 0.021 0.003 -0.001 -0.004
N3 0.024 0.026 0.020 -0.004 0.001 -0.004
N4 0.029 0.024 0.024 -0.001 0.001 -0.002
N5 0.020 0.019 0.019 0.001 0.000 -0.002
N6 0.028 0.020 0.016 -0.005 0.003 -0.006
N7 0.025 0.023 0.026 -0.007 0.007 0.002
N8 0.029 0.016 0.025 0.003 0.003 0.000
N9 0.017 0.018 0.014 -0.001 0.001 0.005
N10 0.013 0.029 0.017 0.000 -0.004 0.002
N11 0.018 0.021 0.017 0.000 0.000 -0.002
N12 0.019 0.025 0.016 -0.002 0.001 -0.003
N13 0.019 0.026 0.028 -0.005 0.002 0.001
N14 0.017 0.022 0.029 0.000 0.000 0.000
N15 0.019 0.020 0.012 0.000 0.002 0.004
N16 0.019 0.025 0.013 0.004 0.002 0.012
N17 0.020 0.020 0.027 -0.009 0.003 -0.003
N18 0.016 0.022 0.030 0.001 -0.003 0.003
N19 0.018 0.023 0.017 -0.003 -0.002 0.003
N20 0.019 0.015 0.016 0.001 0.003 -0.001
N21 0.028 0.032 0.023 -0.001 0.001 -0.004
N22 0.027 0.022 0.014 -0.001 -0.001 0.010
N23 0.028 0.025 0.016 0.002 0.006 0.015
N24 0.026 0.031 0.025 -0.001 0.001 -0.006
N25 0.020 0.021 0.019 0.000 0.002 0.001
N26 0.020 0.019 0.023 0.000 -0.003 0.003
N27 0.016 0.025 0.014 0.000 0.000 0.001
N28 0.016 0.021 0.018 0.000 -0.001 -0.001
N29 0.021 0.024 0.025 -0.005 0.002 0.000
N30 0.015 0.016 0.015 0.003 0.001 0.002
N32 0.021 0.018 0.012 -0.002 0.000 0.004
N33 0.022 0.024 0.018 0.000 0.000 0.004
C1 0.028 0.021 0.022 -0.002 -0.003 0.004
C2 0.037 0.028 0.028 -0.005 -0.004 0.015
C3 0.034 0.031 0.034 0.002 -0.002 0.012
C4 0.023 0.034 0.029 0.007 0.002 0.006
C5 0.020 0.026 0.020 0.006 0.000 -0.001
C6 0.023 0.025 0.022 0.004 0.000 -0.002
C7 0.035 0.025 0.018 -0.002 0.004 0.001
C8 0.051 0.035 0.021 -0.001 -0.002 0.003
C9 0.057 0.049 0.024 -0.008 0.005 0.011
C10 0.048 0.044 0.029 -0.018 0.009 0.009
C11 0.033 0.039 0.033 -0.013 0.006 0.001
C12 0.027 0.030 0.023 -0.009 0.008 -0.010
C13 0.034 0.019 0.043 -0.010 0.003 0.000
C14 0.027 0.023 0.034 -0.005 0.002 0.002
C15 0.037 0.036 0.047 -0.002 -0.001 0.018
C16 0.039 0.034 0.042 0.010 -0.006 0.008
C17 0.033 0.033 0.027 0.006 0.002 0.003
C18 0.037 0.023 0.027 0.003 0.000 0.004
C19 0.026 0.018 0.015 0.000 0.004 -0.001
C20 0.035 0.021 0.016 -0.005 0.001 0.003
C21 0.015 0.014 0.020 0.000 0.002 0.004
C22 0.022 0.021 0.021 -0.002 0.002 0.008
C23 0.028 0.029 0.027 -0.004 0.003 0.013
C24 0.033 0.036 0.040 -0.006 -0.002 0.021
C25 0.038 0.035 0.028 0.001 -0.002 0.026
C26 0.026 0.023 0.022 -0.001 -0.003 0.011
C27 0.019 0.033 0.024 0.004 -0.005 0.015
C28 0.018 0.031 0.015 0.003 -0.001 0.001
C29 0.024 0.042 0.017 0.007 -0.003 0.011
C30 0.035 0.039 0.016 -0.006 -0.001 0.013
C31 0.017 0.033 0.015 0.002 0.000 0.009
C32 0.021 0.038 0.024 0.008 -0.001 0.001
C33 0.023 0.024 0.019 0.001 0.011 0.010
C34 0.017 0.029 0.021 0.003 0.008 0.010
C35 0.032 0.038 0.028 0.001 0.008 0.019
C36 0.036 0.038 0.039 0.008 0.012 0.024
C37 0.024 0.036 0.032 0.010 0.001 0.018
C38 0.025 0.020 0.028 0.002 0.005 0.016
C39 0.016 0.018 0.022 0.004 0.000 0.003
C40 0.026 0.019 0.017 0.002 0.003 0.001
C41 0.026 0.026 0.030 0.007 0.002 0.002
C42 0.034 0.041 0.030 0.012 -0.005 -0.001
C43 0.045 0.042 0.048 0.019 -0.008 0.012
C44 0.044 0.037 0.057 0.010 -0.004 0.010
C45 0.025 0.021 0.040 0.002 0.000 0.003
C46 0.032 0.028 0.038 -0.004 -0.002 0.010
C47 0.025 0.024 0.032 -0.009 0.003 0.000
C48 0.032 0.029 0.043 -0.015 0.007 0.002
C49 0.048 0.042 0.038 -0.016 0.008 0.010
C50 0.054 0.047 0.021 -0.014 0.009 0.005
C51 0.043 0.030 0.027 -0.003 0.003 0.004
C52 0.022 0.027 0.025 -0.010 0.008 -0.004
C53 0.028 0.043 0.018 0.002 -0.001 0.009
C54 0.023 0.025 0.020 0.000 0.002 0.001
C55 0.029 0.032 0.024 0.008 0.004 0.015
C56 0.033 0.024 0.030 0.002 -0.001 0.003
C57 0.030 0.034 0.026 -0.009 -0.002 0.008
C58 0.031 0.026 0.017 -0.002 -0.003 0.003
C59 0.025 0.020 0.017 -0.001 -0.002 0.005
C60 0.014 0.018 0.025 0.000 0.004 0.003
C61 0.017 0.024 0.017 0.002 0.005 0.002
C62 0.019 0.022 0.024 -0.006 0.007 0.004
C63 0.030 0.023 0.033 -0.002 0.007 0.013
C64 0.028 0.027 0.027 0.003 0.000 0.014
C65 0.017 0.024 0.020 0.004 0.004 0.010
C66 0.023 0.027 0.021 0.006 -0.001 0.011
C67 0.037 0.057 0.021 -0.007 -0.002 0.028
C68 0.031 0.043 0.016 0.001 0.005 0.020
C69 0.047 0.028 0.032 0.008 0.011 0.012
C70 0.030 0.037 0.013 -0.001 -0.001 0.018
C71 0.038 0.036 0.024 -0.007 -0.004 0.004
C72 0.025 0.044 0.019 -0.004 0.003 0.017
C73 0.022 0.026 0.019 -0.002 0.002 0.009
C74 0.021 0.029 0.022 0.001 0.002 0.014
C75 0.035 0.056 0.026 -0.001 0.002 0.028
C76 0.040 0.062 0.034 -0.001 0.001 0.037
C77 0.033 0.047 0.030 -0.001 -0.004 0.025
C78 0.029 0.035 0.020 0.004 -0.005 0.012
C79 0.019 0.019 0.025 -0.001 0.001 0.008
C80 0.027 0.026 0.027 -0.007 0.008 0.001
C81 0.037 0.043 0.027 -0.010 0.009 0.005
C82 0.046 0.055 0.048 -0.013 0.020 0.014
C83 0.035 0.055 0.049 -0.013 0.005 0.017
C84 0.022 0.034 0.037 -0.007 0.007 0.004
C85 0.022 0.032 0.040 -0.006 -0.005 0.007
C86 0.022 0.025 0.032 0.003 -0.008 -0.001
C87 0.028 0.029 0.046 0.000 -0.011 0.006
C88 0.040 0.049 0.043 0.010 -0.018 0.010
C89 0.048 0.062 0.032 0.007 -0.012 0.012
C91 0.025 0.019 0.023 0.005 -0.006 -0.004
C92 0.026 0.026 0.015 0.001 0.001 0.003
C93 0.024 0.019 0.016 0.002 0.003 0.003
C94 0.021 0.030 0.022 0.002 0.004 0.006
C95 0.020 0.031 0.034 0.000 -0.001 0.008
C96 0.029 0.025 0.022 0.000 -0.007 0.008
C97 0.022 0.021 0.014 0.001 0.002 0.001
C98 0.020 0.020 0.014 0.000 0.000 0.003
C102 0.042 0.037 0.024 -0.002 -0.001 0.029
C103 0.066 0.044 0.032 0.000 0.003 0.044
C104 0.063 0.039 0.024 0.003 -0.002 0.036
C105 0.029 0.024 0.020 0.004 0.001 0.015
C106 0.031 0.023 0.017 0.004 -0.002 0.011
C107 0.058 0.037 0.017 0.000 -0.004 0.027
C108 0.056 0.040 0.017 0.001 0.001 0.029
C109 0.048 0.037 0.037 0.001 -0.011 0.002
C110 0.059 0.046 0.019 0.005 0.002 0.032
C111 0.030 0.059 0.028 0.006 0.010 0.002
C112 0.050 0.037 0.015 -0.004 -0.005 0.022
C113 0.030 0.029 0.022 -0.005 0.005 0.016
C114 0.030 0.015 0.018 -0.002 -0.004 0.011
C115 0.033 0.031 0.024 -0.004 -0.001 0.021
C116 0.039 0.028 0.035 0.002 -0.005 0.021
C117 0.025 0.029 0.024 0.006 -0.001 0.012
C118 0.026 0.017 0.020 0.005 0.006 0.006
C119 0.013 0.019 0.023 -0.003 -0.001 0.005
C120 0.028 0.025 0.017 -0.002 -0.002 -0.002
C121 0.028 0.025 0.019 0.001 0.006 0.002
C122 0.037 0.030 0.023 0.001 0.011 0.008
C123 0.039 0.034 0.038 -0.007 0.013 0.014
C124 0.041 0.037 0.034 -0.006 0.002 0.019
C125 0.025 0.021 0.029 -0.004 -0.002 0.003
C126 0.023 0.025 0.033 -0.003 -0.002 0.005
C127 0.028 0.020 0.022 0.003 -0.006 -0.004
C128 0.029 0.034 0.032 0.004 -0.006 0.009
C129 0.049 0.043 0.023 0.008 -0.015 0.007
C130 0.035 0.047 0.019 0.001 -0.001 0.005
C131 0.027 0.031 0.025 0.000 0.000 0.004
C132 0.021 0.025 0.022 0.000 -0.004 -0.002
C133 0.025 0.027 0.025 0.001 0.002 0.001
C134 0.018 0.030 0.017 0.001 0.000 0.002
C135 0.025 0.037 0.023 0.000 0.004 0.012
C136 0.022 0.045 0.030 -0.001 -0.001 0.009
C137 0.030 0.046 0.024 -0.004 -0.002 0.014
C138 0.028 0.031 0.020 -0.002 -0.002 0.004
C139 0.018 0.023 0.018 -0.002 0.001 0.005
C140 0.012 0.017 0.021 -0.003 -0.003 0.004
C141 0.031 0.023 0.021 0.000 -0.001 0.007
C142 0.035 0.036 0.036 -0.009 0.000 0.023
C143 0.052 0.029 0.041 -0.002 -0.004 0.031
C144 0.052 0.026 0.033 0.004 -0.002 0.023
C145 0.024 0.019 0.024 0.001 -0.001 0.009
C146 0.026 0.019 0.023 0.005 -0.003 0.005
C147 0.027 0.021 0.019 0.001 0.002 0.004
C148 0.045 0.037 0.020 0.001 -0.001 0.018
C149 0.026 0.021 0.017 -0.003 0.001 0.004
C150 0.038 0.028 0.021 0.000 0.006 0.017
C151 0.034 0.031 0.024 0.000 -0.006 -0.009
C152 0.023 0.023 0.018 0.004 0.000 0.008
C153 0.026 0.022 0.026 0.000 -0.011 0.007
C154 0.029 0.026 0.035 -0.001 -0.001 0.018
C155 0.031 0.028 0.024 -0.006 0.000 0.013
C156 0.023 0.016 0.024 0.000 0.000 0.010
C157 0.032 0.017 0.019 -0.003 0.004 0.005
C158 0.039 0.043 0.021 0.001 -0.004 0.012
C159 0.019 0.013 0.017 0.004 -0.002 0.001
C160 0.029 0.038 0.020 -0.003 -0.001 -0.006
C161 0.030 0.024 0.029 -0.002 0.009 -0.002
C162 0.068 0.075 0.051 -0.011 0.006 0.027
C163 0.052 0.061 0.050 0.004 -0.003 0.019
C164 0.059 0.087 0.051 0.007 0.001 -0.017
C165 0.101 0.061 0.054 0.005 -0.020 0.005
C166 0.024 0.025 0.014 -0.002 0.001 -0.001
C100 0.019 0.020 0.018 0.000 0.000 0.011
C101 0.029 0.034 0.018 -0.001 0.002 0.021

loop_
_atom_type_symbol
_atom_type_description
_atom_type_scat_dispersion_real
_atom_type_scat_dispersion_imag
_atom_type_scat_source
C C 0.0033 0.0016 'International Tables Vol C Tables 4.2.6.8 and 6.1.1.4'
H H 0.0000 0.0000 'International Tables Vol C Tables 4.2.6.8 and 6.1.1.4'
N N 0.0061 0.0033 'International Tables Vol C Tables 4.2.6.8 and 6.1.1.4'
O O 0.0106 0.0060 'International Tables Vol C Tables 4.2.6.8 and 6.1.1.4'
Mn Mn 0.3368 0.7283 'International Tables Vol C Tables 4.2.6.8 and 6.1.1.4'
Fe Fe 0.3463 0.8444 'International Tables Vol C Tables 4.2.6.8 and 6.1.1.4'

loop_
_geom_angle_atom_site_label_1
_geom_angle_atom_site_label_2
_geom_angle_atom_site_label_3
_geom_angle
_geom_angle_site_symmetry_1
_geom_angle_site_symmetry_3
N7 Fe1 N6 84.4(3) . .
N7 Fe1 C20 92.9(3) . .
N6 Fe1 C20 91.4(3) . .
N7 Fe1 C19 91.1(3) . .
N6 Fe1 C19 91.6(3) . .
C20 Fe1 C19 175.1(3) . .
N7 Fe1 N5 166.5(3) . .
N6 Fe1 N5 82.5(3) . .
C20 Fe1 N5 90.5(3) . .
C19 Fe1 N5 86.2(3) . .
N7 Fe1 N8 82.6(3) . .
N6 Fe1 N8 166.5(3) . .
C20 Fe1 N8 85.9(3) . .
C19 Fe1 N8 92.0(3) . .
N5 Fe1 N8 110.7(2) . .
N12 Fe2 N13 83.9(3) . .
N12 Fe2 C59 88.0(3) . .
N13 Fe2 C59 91.4(3) . .
N12 Fe2 C40 92.1(3) . .
N13 Fe2 C40 95.6(3) . .
C59 Fe2 C40 173.0(3) . .
N12 Fe2 N11 82.9(2) . .
N13 Fe2 N11 166.3(3) . .
C59 Fe2 N11 84.4(3) . .
C40 Fe2 N11 88.7(3) . .
N12 Fe2 N14 166.2(3) . .
N13 Fe2 N14 82.4(3) . .
C59 Fe2 N14 94.2(3) . .
C40 Fe2 N14 87.3(3) . .
N11 Fe2 N14 110.9(2) . .
N19 Fe3 N18 83.8(3) . .
N19 Fe3 C166 91.1(3) . 1_445
N18 Fe3 C166 94.0(3) . 1_445
N19 Fe3 C98 90.3(3) . .
N18 Fe3 C98 92.0(3) . .
C166 Fe3 C98 173.9(3) 1_445 .
N19 Fe3 N17 166.2(3) . .
N18 Fe3 N17 82.9(3) . .
C166 Fe3 N17 86.1(3) 1_445 .
C98 Fe3 N17 93.9(3) . .
N19 Fe3 N20 83.0(2) . .
N18 Fe3 N20 166.5(2) . .
C166 Fe3 N20 88.8(3) 1_445 .
C98 Fe3 N20 85.5(3) . .
N17 Fe3 N20 110.5(2) . .
N26 Fe4 N27 84.3(3) . .
N26 Fe4 C120 90.5(3) . .
N27 Fe4 C120 89.2(3) . .
N26 Fe4 C139 94.8(3) . .
N27 Fe4 C139 92.2(3) . .
C120 Fe4 C139 174.6(3) . .
N26 Fe4 N28 166.1(2) . .
N27 Fe4 N28 82.5(2) . .
C120 Fe4 N28 85.0(3) . .
C139 Fe4 N28 90.0(3) . .
N26 Fe4 N25 82.1(3) . .
N27 Fe4 N25 166.3(2) . .
C120 Fe4 N25 92.9(3) . .
C139 Fe4 N25 87.0(3) . .
N28 Fe4 N25 111.2(2) . .
O4 Mn1 O3 92.9(2) . .
O4 Mn1 N9 173.2(2) . .
O3 Mn1 N9 93.9(2) . .
O4 Mn1 N10 93.2(2) . .
O3 Mn1 N10 173.2(2) . .
N9 Mn1 N10 80.1(2) . .
O4 Mn1 N1 87.7(2) . .
O3 Mn1 N1 86.4(2) . .
N9 Mn1 N1 92.4(2) . .
N10 Mn1 N1 97.0(2) . .
O4 Mn1 N2 88.0(2) . .
O3 Mn1 N2 86.9(2) . .
N9 Mn1 N2 92.7(2) . .
N10 Mn1 N2 90.2(2) . .
N1 Mn1 N2 171.9(2) . .
O8 Mn2 O7 94.3(2) . .
O8 Mn2 N15 173.0(2) . .
O7 Mn2 N15 92.6(2) . .
O8 Mn2 N16 92.7(2) . .
O7 Mn2 N16 170.7(2) . .
N15 Mn2 N16 80.6(2) . .
O8 Mn2 N3 87.3(2) . .
O7 Mn2 N3 84.0(2) . .
N15 Mn2 N3 92.5(2) . .
N16 Mn2 N3 102.4(2) . .
O8 Mn2 N4 85.9(2) . .
O7 Mn2 N4 86.8(2) . .
N15 Mn2 N4 95.4(2) . .
N16 Mn2 N4 87.6(2) . .
N3 Mn2 N4 168.2(2) . .
O12 Mn3 O11 93.3(2) . .
O12 Mn3 N23 93.3(2) . .
O11 Mn3 N23 172.5(2) . .
O12 Mn3 N22 173.9(2) . .
O11 Mn3 N22 92.7(2) . .
N23 Mn3 N22 80.7(2) . .
O12 Mn3 N24 87.5(2) . .
O11 Mn3 N24 85.2(2) . .
N23 Mn3 N24 98.6(3) . .
N22 Mn3 N24 92.9(2) . .
O12 Mn3 N21 86.3(2) . .
O11 Mn3 N21 86.6(2) . .
N23 Mn3 N21 90.3(2) . .
N22 Mn3 N21 94.2(2) . .
N24 Mn3 N21 169.4(2) . .
O14 Mn4 O15 93.67(19) . .
O14 Mn4 N32 173.4(2) . .
O15 Mn4 N32 92.0(2) . .
O14 Mn4 N30 93.4(2) . .
O15 Mn4 N30 172.9(2) . .
N32 Mn4 N30 80.9(2) . .
O14 Mn4 N33 85.9(2) . .
O15 Mn4 N33 87.7(2) . .
N32 Mn4 N33 97.7(2) . .
N30 Mn4 N33 93.3(2) . .
O14 Mn4 N29 87.4(2) . .
O15 Mn4 N29 87.5(2) . .
N32 Mn4 N29 89.6(2) . .
N30 Mn4 N29 92.4(2) . .
N33 Mn4 N29 171.4(2) . .
C39 O3 Mn1 128.7(4) . .
C21 O4 Mn1 128.4(4) . .
C79 O7 Mn2 129.3(4) . .
C60 O8 Mn2 129.7(4) . .
C100 O11 Mn3 128.9(4) . .
C119 O12 Mn3 129.5(4) . .
C140 O14 Mn4 128.4(4) . .
C159 O15 Mn4 128.2(4) . .
C19 N1 Mn1 158.0(6) . .
C40 N2 Mn1 150.6(6) . .
C59 N3 Mn2 161.0(6) . .
C20 N4 Mn2 157.1(6) 1_445 .
C1 N5 C5 117.9(6) . .
C1 N5 Fe1 130.1(5) . .
C5 N5 Fe1 111.9(5) . .
C6 N6 C7 126.7(6) . .
C6 N6 Fe1 118.8(5) . .
C7 N6 Fe1 114.3(5) . .
C13 N7 C12 126.6(7) . .
C13 N7 Fe1 119.2(5) . .
C12 N7 Fe1 113.5(5) . .
C18 N8 C14 117.7(7) . .
C18 N8 Fe1 130.9(5) . .
C14 N8 Fe1 111.3(5) . .
C33 N9 C31 119.7(6) . .
C33 N9 Mn1 122.4(5) . .
C31 N9 Mn1 117.6(4) . .
C27 N10 C28 121.5(6) . .
C27 N10 Mn1 122.4(5) . .
C28 N10 Mn1 116.0(4) . .
C54 N11 C58 117.1(6) . .
C54 N11 Fe2 112.0(5) . .
C58 N11 Fe2 130.9(5) . .
C53 N12 C52 126.8(6) . .
C53 N12 Fe2 118.1(5) . .
C52 N12 Fe2 114.5(5) . .
C46 N13 C47 126.1(7) . .
C46 N13 Fe2 119.1(5) . .
C47 N13 Fe2 114.5(5) . .
C41 N14 C45 117.8(7) . .
C41 N14 Fe2 130.2(5) . .
C45 N14 Fe2 111.7(5) . .
C73 N15 C70 121.0(6) . .
C73 N15 Mn2 124.2(5) . .
C70 N15 Mn2 114.7(4) . .
C66 N16 C68 119.0(6) . .
C66 N16 Mn2 123.1(5) . .
C68 N16 Mn2 116.3(4) . .
C80 N17 C84 119.1(7) . .
C80 N17 Fe3 130.0(5) . .
C84 N17 Fe3 110.9(5) . .
C85 N18 C86 126.5(7) . .
C85 N18 Fe3 118.9(5) . .
C86 N18 Fe3 114.2(5) . .
C92 N19 C91 126.4(6) . .
C92 N19 Fe3 118.5(5) . .
C91 N19 Fe3 115.2(5) . .
C97 N20 C93 118.6(6) . .
C97 N20 Fe3 130.3(5) . .
C93 N20 Fe3 111.0(5) . .
C166 N21 Mn3 160.7(6) . .
C106 N22 C107 121.9(6) . .
C106 N22 Mn3 123.4(5) . .
C107 N22 Mn3 114.7(4) . .
C113 N23 C110 118.8(6) . .
C113 N23 Mn3 123.8(5) . .
C110 N23 Mn3 116.3(4) . .
C120 N24 Mn3 165.9(7) . .
C121 N25 C125 117.0(6) . .
C121 N25 Fe4 130.5(5) . .
C125 N25 Fe4 112.3(5) . .
C126 N26 C127 126.0(6) . .
C126 N26 Fe4 119.2(5) . .
C127 N26 Fe4 114.2(5) . .
C133 N27 C132 125.1(6) . .
C133 N27 Fe4 119.1(5) . .
C132 N27 Fe4 115.1(5) . .
C138 N28 C134 117.8(6) . .
C138 N28 Fe4 130.1(5) . .
C134 N28 Fe4 111.9(5) . .
C139 N29 Mn4 148.9(6) . .
C146 N30 C147 118.5(6) . .
C146 N30 Mn4 123.6(5) . .
C147 N30 Mn4 117.5(4) . .
C157 N32 C149 120.2(6) . .
C157 N32 Mn4 123.4(5) . .
C149 N32 Mn4 116.4(4) . .
C98 N33 Mn4 155.9(6) . .
N5 C1 C2 123.1(7) . .
C3 C2 C1 118.6(7) . .
C4 C3 C2 119.6(8) . .
C3 C4 C5 118.9(7) . .
N5 C5 C4 121.6(7) . .
N5 C5 C6 115.9(6) . .
C4 C5 C6 122.4(7) . .
O2 C6 N6 127.3(7) . .
O2 C6 C5 122.0(7) . .
N6 C6 C5 110.7(6) . .
N6 C7 C12 113.7(7) . .
N6 C7 C8 126.0(8) . .
C12 C7 C8 120.3(7) . .
C9 C8 C7 118.5(9) . .
C10 C9 C8 121.4(8) . .
C9 C10 C11 122.0(8) . .
C12 C11 C10 117.0(9) . .
C7 C12 C11 120.7(8) . .
C7 C12 N7 114.1(7) . .
C11 C12 N7 125.2(8) . .
O1 C13 N7 129.2(8) . .
O1 C13 C14 120.5(8) . .
N7 C13 C14 110.2(7) . .
N8 C14 C15 122.2(7) . .
N8 C14 C13 115.6(7) . .
C15 C14 C13 121.9(7) . .
C14 C15 C16 118.9(8) . .
C17 C16 C15 118.9(8) . .
C16 C17 C18 118.8(8) . .
N8 C18 C17 123.5(8) . .
N1 C19 Fe1 173.1(6) . .
N4 C20 Fe1 172.5(6) 1_665 .
O4 C21 C22 118.4(6) . .
O4 C21 C26 123.6(6) . .
C22 C21 C26 117.9(6) . .
C23 C22 C21 121.7(7) . .
C22 C23 C24 120.3(7) . .
C25 C24 C23 119.3(7) . .
C24 C25 C26 121.9(7) . .
C25 C26 C21 118.8(6) . .
C25 C26 C27 119.0(6) . .
C21 C26 C27 121.8(6) . .
N10 C27 C26 127.8(6) . .
N10 C28 C160 106.4(5) . .
N10 C28 C29 111.9(6) . .
C160 C28 C29 108.8(6) . .
N10 C28 C31 106.0(5) . .
C160 C28 C31 112.0(6) . .
C29 C28 C31 111.7(6) . .
N9 C31 C32 107.0(6) . .
N9 C31 C28 106.7(5) . .
C32 C31 C28 113.0(6) . .
N9 C31 C30 110.2(6) . .
C32 C31 C30 109.2(6) . .
C28 C31 C30 110.7(6) . .
N9 C33 C34 127.1(6) . .
C39 C34 C33 124.3(6) . .
C39 C34 C35 119.0(7) . .
C33 C34 C35 116.6(6) . .
C36 C35 C34 122.1(7) . .
C35 C36 C37 118.5(7) . .
C38 C37 C36 121.6(7) . .
C37 C38 C39 120.6(7) . .
O3 C39 C38 118.9(6) . .
O3 C39 C34 122.8(6) . .
C38 C39 C34 118.2(6) . .
N2 C40 Fe2 175.1(6) . .
N14 C41 C42 123.1(8) . .
C41 C42 C43 118.3(8) . .
C44 C43 C42 118.2(8) . .
C43 C44 C45 120.9(9) . .
N14 C45 C44 121.8(8) . .
N14 C45 C46 116.3(7) . .
C44 C45 C46 121.9(8) . .
O5 C46 N13 127.7(8) . .
O5 C46 C45 122.3(8) . .
N13 C46 C45 109.9(7) . .
C48 C47 N13 126.7(8) . .
C48 C47 C52 120.0(8) . .
N13 C47 C52 113.3(6) . .
C49 C48 C47 119.6(9) . .
C50 C49 C48 120.1(8) . .
C49 C50 C51 121.3(8) . .
C52 C51 C50 119.9(8) . .
C51 C52 N12 127.2(8) . .
C51 C52 C47 119.1(7) . .
N12 C52 C47 113.8(7) . .
O6 C53 N12 128.8(7) . .
O6 C53 C54 120.3(7) . .
N12 C53 C54 110.7(6) . .
N11 C54 C55 122.6(7) . .
N11 C54 C53 115.8(6) . .
C55 C54 C53 121.5(7) . .
C56 C55 C54 120.0(7) . .
C55 C56 C57 116.8(7) . .
C58 C57 C56 120.6(7) . .
N11 C58 C57 122.7(7) . .
N3 C59 Fe2 166.0(6) . .
O8 C60 C61 119.2(6) . .
O8 C60 C65 122.6(6) . .
C61 C60 C65 118.2(6) . .
C62 C61 C60 121.1(7) . .
C61 C62 C63 121.5(7) . .
C64 C63 C62 119.2(7) . .
C63 C64 C65 121.1(7) . .
C60 C65 C66 124.1(6) . .
C60 C65 C64 118.9(6) . .
C66 C65 C64 116.9(6) . .
N16 C66 C65 126.8(6) . .
N16 C68 C67 111.0(6) . .
N16 C68 C70 106.3(6) . .
C67 C68 C70 112.7(7) . .
N16 C68 C69 107.4(6) . .
C67 C68 C69 109.5(7) . .
C70 C68 C69 109.7(6) . .
C72 C70 N15 113.4(6) . .
C72 C70 C68 112.6(6) . .
N15 C70 C68 106.0(6) . .
C72 C70 C71 107.9(6) . .
N15 C70 C71 107.3(6) . .
C68 C70 C71 109.5(6) . .
N15 C73 C74 126.8(6) . .
C75 C74 C79 119.3(7) . .
C75 C74 C73 117.4(6) . .
C79 C74 C73 123.1(6) . .
C76 C75 C74 121.5(8) . .
C75 C76 C77 119.0(7) . .
C78 C77 C76 121.1(7) . .
C77 C78 C79 120.9(7) . .
O7 C79 C78 118.7(6) . .
O7 C79 C74 123.1(6) . .
C78 C79 C74 118.2(6) . .
N17 C80 C81 122.3(8) . .
C80 C81 C82 118.5(8) . .
C83 C82 C81 119.0(8) . .
C82 C83 C84 119.5(9) . .
N17 C84 C83 121.6(8) . .
N17 C84 C85 117.5(7) . .
C83 C84 C85 120.8(8) . .
O9 C85 N18 128.7(8) . .
O9 C85 C84 122.0(8) . .
N18 C85 C84 109.2(7) . .
N18 C86 C87 125.9(7) . .
N18 C86 C91 113.9(6) . .
C87 C86 C91 120.1(8) . .
C88 C87 C86 118.8(8) . .
C89 C88 C87 120.5(8) . .
C158 C89 C88 120.9(9) . .
C158 C91 N19 128.1(7) . .
C158 C91 C86 119.0(7) . .
N19 C91 C86 112.8(6) . .
O10 C92 N19 128.4(7) . .
O10 C92 C93 121.5(7) . .
N19 C92 C93 110.1(6) . .
N20 C93 C94 121.3(7) . .
N20 C93 C92 117.2(6) . .
C94 C93 C92 121.4(6) . .
C93 C94 C95 120.2(7) . .
C96 C95 C94 117.8(7) . .
C97 C96 C95 118.6(7) . .
N20 C97 C96 123.3(7) . .
N33 C98 Fe3 170.0(6) . .
C101 C102 C103 121.1(7) . .
C104 C103 C102 119.1(7) . .
C103 C104 C105 121.3(7) . .
C104 C105 C100 119.3(7) . .
C104 C105 C106 117.0(6) . .
C100 C105 C106 123.6(6) . .
N22 C106 C105 127.0(6) . .
C108 C107 N22 113.2(6) . .
C108 C107 C110 114.9(7) . .
N22 C107 C110 107.0(6) . .
C108 C107 C109 105.9(7) . .
N22 C107 C109 107.3(7) . .
C110 C107 C109 108.1(7) . .
C112 C110 N23 112.3(6) . .
C112 C110 C107 115.1(7) . .
N23 C110 C107 105.8(6) . .
C112 C110 C111 108.8(7) . .
N23 C110 C111 107.6(7) . .
C107 C110 C111 106.8(7) . .
N23 C113 C114 127.3(6) . .
C115 C114 C119 119.7(6) . .
C115 C114 C113 117.8(6) . .
C119 C114 C113 122.5(6) . .
C116 C115 C114 120.3(7) . .
C115 C116 C117 121.3(7) . .
C118 C117 C116 119.8(7) . .
C117 C118 C119 120.9(6) . .
O12 C119 C118 118.6(6) . .
O12 C119 C114 123.5(6) . .
C118 C119 C114 118.0(6) . .
N24 C120 Fe4 169.4(7) . .
N25 C121 C122 122.7(7) . .
C123 C122 C121 120.0(8) . .
C122 C123 C124 118.4(7) . .
C125 C124 C123 119.7(8) . .
N25 C125 C124 122.2(7) . .
N25 C125 C126 116.1(6) . .
C124 C125 C126 121.7(7) . .
O16 C126 N26 126.8(7) . .
O16 C126 C125 123.6(7) . .
N26 C126 C125 109.6(6) . .
C128 C127 N26 126.2(7) . .
C128 C127 C132 120.6(7) . .
N26 C127 C132 113.2(6) . .
C127 C128 C129 118.8(8) . .
C130 C129 C128 120.6(7) . .
C131 C130 C129 120.2(7) . .
C130 C131 C132 120.1(8) . .
C131 C132 N27 127.2(7) . .
C131 C132 C127 119.7(7) . .
N27 C132 C127 113.1(6) . .
O13 C133 N27 128.8(7) . .
O13 C133 C134 121.4(7) . .
N27 C133 C134 109.7(6) . .
N28 C134 C135 122.0(7) . .
N28 C134 C133 116.1(6) . .
C135 C134 C133 121.7(7) . .
C136 C135 C134 118.9(7) . .
C135 C136 C137 119.6(8) . .
C136 C137 C138 118.9(7) . .
N28 C138 C137 122.6(7) . .
N29 C139 Fe4 175.2(6) . .
O14 C140 C145 123.5(6) . .
O14 C140 C141 118.9(6) . .
C145 C140 C141 117.6(6) . .
C142 C141 C140 121.4(7) . .
C141 C142 C143 120.7(7) . .
C144 C143 C142 118.9(7) . .
C143 C144 C145 122.0(7) . .
C144 C145 C140 119.4(7) . .
C144 C145 C146 117.1(7) . .
C140 C145 C146 123.5(6) . .
N30 C146 C145 126.5(6) . .
C148 C147 N30 112.1(6) . .
C148 C147 C149 112.0(6) . .
N30 C147 C149 106.9(5) . .
C148 C147 C161 108.8(6) . .
N30 C147 C161 106.8(6) . .
C149 C147 C161 110.2(6) . .
N32 C149 C150 114.0(6) . .
N32 C149 C151 105.8(6) . .
C150 C149 C151 107.9(6) . .
N32 C149 C147 105.8(5) . .
C150 C149 C147 112.2(6) . .
C151 C149 C147 110.9(6) . .
C153 C152 C159 121.3(7) . .
C152 C153 C154 121.7(7) . .
C155 C154 C153 118.3(7) . .
C154 C155 C156 121.8(7) . .
C155 C156 C159 118.6(6) . .
C155 C156 C157 118.3(6) . .
C159 C156 C157 122.8(6) . .
N32 C157 C156 126.6(6) . .
C89 C158 C91 120.6(8) . .
O15 C159 C152 118.7(6) . .
O15 C159 C156 123.0(6) . .
C152 C159 C156 118.2(6) . .
N21 C166 Fe3 173.5(7) . 1_665
O11 C100 C101 118.8(6) . .
O11 C100 C105 122.9(6) . .
C101 C100 C105 118.3(6) . .
C102 C101 C100 120.8(7) . .

loop_
_geom_bond_atom_site_label_1
_geom_bond_atom_site_label_2
_geom_bond_distance
_geom_bond_site_symmetry_2
Fe1 N7 1.884(6) .
Fe1 N6 1.901(6) .
Fe1 C20 1.951(8) .
Fe1 C19 1.961(7) .
Fe1 N5 1.988(6) .
Fe1 N8 2.002(6) .
Fe2 N12 1.891(6) .
Fe2 N13 1.898(6) .
Fe2 C59 1.968(7) .
Fe2 C40 1.976(7) .
Fe2 N11 1.986(6) .
Fe2 N14 1.994(6) .
Fe3 N19 1.889(6) .
Fe3 N18 1.894(6) .
Fe3 C166 1.965(7) 1_445
Fe3 C98 1.969(7) .
Fe3 N17 1.994(6) .
Fe3 N20 1.999(6) .
Fe4 N26 1.887(6) .
Fe4 N27 1.888(6) .
Fe4 C120 1.952(7) .
Fe4 C139 1.961(7) .
Fe4 N28 1.990(6) .
Fe4 N25 1.997(6) .
Mn1 O4 1.885(5) .
Mn1 O3 1.893(5) .
Mn1 N9 1.989(5) .
Mn1 N10 1.993(6) .
Mn1 N1 2.276(6) .
Mn1 N2 2.316(6) .
Mn2 O8 1.885(4) .
Mn2 O7 1.896(5) .
Mn2 N15 1.994(5) .
Mn2 N16 2.002(5) .
Mn2 N3 2.265(6) .
Mn2 N4 2.304(6) .
Mn3 O12 1.880(5) .
Mn3 O11 1.898(5) .
Mn3 N23 1.995(6) .
Mn3 N22 2.001(6) .
Mn3 N24 2.243(6) .
Mn3 N21 2.298(6) .
Mn4 O14 1.889(5) .
Mn4 O15 1.892(5) .
Mn4 N32 1.982(5) .
Mn4 N30 1.990(5) .
Mn4 N33 2.288(6) .
Mn4 N29 2.326(6) .
O1 C13 1.236(10) .
O2 C6 1.232(9) .
O3 C39 1.311(8) .
O4 C21 1.320(8) .
O5 C46 1.245(10) .
O6 C53 1.245(9) .
O7 C79 1.326(8) .
O8 C60 1.314(8) .
O9 C85 1.236(10) .
O10 C92 1.228(8) .
O11 C100 1.313(8) .
O12 C119 1.318(8) .
O13 C133 1.243(9) .
O14 C140 1.315(8) .
O15 C159 1.321(8) .
O16 C126 1.228(9) .
O17 C162 1.407(13) .
O18 C163 1.420(12) .
O19 C164 1.399(14) .
O20 C165 1.405(15) .
N1 C19 1.157(9) .
N2 C40 1.139(9) .
N3 C59 1.141(9) .
N4 C20 1.170(9) 1_445
N5 C1 1.336(9) .
N5 C5 1.370(9) .
N6 C6 1.347(10) .
N6 C7 1.391(9) .
N7 C13 1.324(11) .
N7 C12 1.418(10) .
N8 C18 1.334(10) .
N8 C14 1.351(10) .
N9 C33 1.308(9) .
N9 C31 1.500(8) .
N10 C27 1.294(9) .
N10 C28 1.502(9) .
N11 C54 1.344(9) .
N11 C58 1.348(9) .
N12 C53 1.345(10) .
N12 C52 1.402(9) .
N13 C46 1.343(10) .
N13 C47 1.402(10) .
N14 C41 1.351(10) .
N14 C45 1.356(10) .
N15 C73 1.279(9) .
N15 C70 1.511(9) .
N16 C66 1.298(9) .
N16 C68 1.513(9) .
N17 C80 1.338(10) .
N17 C84 1.349(10) .
N18 C85 1.345(10) .
N18 C86 1.400(10) .
N19 C92 1.355(9) .
N19 C91 1.398(9) .
N20 C97 1.336(9) .
N20 C93 1.348(9) .
N21 C166 1.145(9) .
N22 C106 1.287(9) .
N22 C107 1.499(9) .
N23 C113 1.280(9) .
N23 C110 1.514(9) .
N24 C120 1.152(9) .
N25 C121 1.350(9) .
N25 C125 1.361(9) .
N26 C126 1.368(10) .
N26 C127 1.422(9) .
N27 C133 1.352(9) .
N27 C132 1.402(9) .
N28 C138 1.349(9) .
N28 C134 1.353(9) .
N29 C139 1.155(9) .
N30 C146 1.294(9) .
N30 C147 1.515(9) .
N32 C157 1.299(9) .
N32 C149 1.521(9) .
N33 C98 1.144(9) .
C1 C2 1.389(10) .
C2 C3 1.384(11) .
C3 C4 1.375(11) .
C4 C5 1.399(11) .
C5 C6 1.489(10) .
C7 C12 1.405(12) .
C7 C8 1.412(11) .
C8 C9 1.379(12) .
C9 C10 1.368(13) .
C10 C11 1.414(12) .
C11 C12 1.410(11) .
C13 C14 1.518(11) .
C14 C15 1.381(12) .
C15 C16 1.395(13) .
C16 C17 1.367(12) .
C17 C18 1.382(11) .
C20 N4 1.170(9) 1_665
C21 C22 1.390(9) .
C21 C26 1.434(9) .
C22 C23 1.389(10) .
C23 C24 1.391(11) .
C24 C25 1.369(11) .
C25 C26 1.405(10) .
C26 C27 1.441(10) .
C28 C160 1.535(10) .
C28 C29 1.536(10) .
C28 C31 1.541(10) .
C30 C31 1.543(10) .
C31 C32 1.528(10) .
C33 C34 1.422(10) .
C34 C39 1.415(10) .
C34 C35 1.422(10) .
C35 C36 1.365(11) .
C36 C37 1.398(11) .
C37 C38 1.383(10) .
C38 C39 1.415(10) .
C41 C42 1.375(11) .
C42 C43 1.409(13) .
C43 C44 1.366(14) .
C44 C45 1.367(12) .
C45 C46 1.501(12) .
C47 C48 1.400(11) .
C47 C52 1.412(11) .
C48 C49 1.388(13) .
C49 C50 1.369(13) .
C50 C51 1.388(11) .
C51 C52 1.386(11) .
C53 C54 1.502(10) .
C54 C55 1.385(10) .
C55 C56 1.375(11) .
C56 C57 1.392(11) .
C57 C58 1.361(11) .
C60 C61 1.412(9) .
C60 C65 1.413(10) .
C61 C62 1.363(10) .
C62 C63 1.387(11) .
C63 C64 1.372(10) .
C64 C65 1.424(10) .
C65 C66 1.421(10) .
C67 C68 1.525(11) .
C68 C70 1.532(10) .
C68 C69 1.539(11) .
C70 C72 1.509(10) .
C70 C71 1.550(11) .
C73 C74 1.450(10) .
C74 C75 1.404(10) .
C74 C79 1.412(10) .
C75 C76 1.363(11) .
C76 C77 1.402(12) .
C77 C78 1.361(11) .
C78 C79 1.408(10) .
C80 C81 1.395(10) .
C81 C82 1.401(13) .
C82 C83 1.373(14) .
C83 C84 1.397(11) .
C84 C85 1.505(12) .
C86 C87 1.404(11) .
C86 C91 1.417(11) .
C87 C88 1.400(13) .
C88 C89 1.382(14) .
C89 C158 1.370(12) .
C91 C158 1.392(11) .
C92 C93 1.493(10) .
C93 C94 1.376(10) .
C94 C95 1.398(11) .
C95 C96 1.389(11) .
C96 C97 1.378(10) .
C102 C101 1.380(10) .
C102 C103 1.405(11) .
C103 C104 1.361(11) .
C104 C105 1.412(10) .
C105 C100 1.427(9) .
C105 C106 1.429(10) .
C107 C108 1.496(10) .
C107 C110 1.530(12) .
C107 C109 1.583(12) .
C110 C112 1.510(11) .
C110 C111 1.579(13) .
C113 C114 1.448(10) .
C114 C115 1.412(10) .
C114 C119 1.423(9) .
C115 C116 1.357(11) .
C116 C117 1.392(11) .
C117 C118 1.384(10) .
C118 C119 1.413(10) .
C121 C122 1.370(10) .
C122 C123 1.366(12) .
C123 C124 1.379(12) .
C124 C125 1.375(11) .
C125 C126 1.490(11) .
C127 C128 1.372(10) .
C127 C132 1.423(11) .
C128 C129 1.408(12) .
C129 C130 1.394(13) .
C130 C131 1.380(11) .
C131 C132 1.381(10) .
C133 C134 1.497(10) .
C134 C135 1.394(10) .
C135 C136 1.373(11) .
C136 C137 1.376(11) .
C137 C138 1.385(11) .
C140 C145 1.408(10) .
C140 C141 1.417(10) .
C141 C142 1.373(10) .
C142 C143 1.390(12) .
C143 C144 1.369(11) .
C144 C145 1.407(10) .
C145 C146 1.438(10) .
C147 C148 1.510(10) .
C147 C149 1.562(10) .
C147 C161 1.566(10) .
C149 C150 1.522(10) .
C149 C151 1.544(10) .
C152 C153 1.354(10) .
C152 C159 1.412(9) .
C153 C154 1.400(11) .
C154 C155 1.379(11) .
C155 C156 1.414(10) .
C156 C159 1.421(10) .
C156 C157 1.428(10) .
C166 Fe3 1.965(7) 1_665
C100 C101 1.393(9) .
